data_7707059
loop_
_publ_author_name
'Wang, Yu-Zhen'
'Zhang, Zhi-Xu'
'Su, Chang-Yuan'
'Zhang, Tie'
'Fu, Da-Wei'
'Zhang, Yi'

_publ_section_title
;
 A-site cation with high vibrational motion in ABX<sub>3</sub> perovskite
 effectively induces dielectric phase transition.
;
_journal_issue 11
_journal_name_full 'Dalton transactions (Cambridge, England : 2003)'
_journal_page_first 3841
_journal_page_last 3847
_journal_paper_doi 10.1039/d0dt04415f
_journal_volume 50
_journal_year 2021
_chemical_formula_moiety 'C3 Cd N3 S3, C8 H17 F N'
_chemical_formula_sum 'C11 H17 Cd F N4 S3'
_chemical_formula_weight 432.87
_space_group_IT_number 61
_space_group_name_Hall '-P 2ac 2ab'
_space_group_name_H-M_alt 'P b c a'
_symmetry_cell_setting orthorhombic
_symmetry_space_group_name_H-M 'P b c a'
_atom_sites_solution_hydrogens geom
_atom_sites_solution_primary direct
_atom_sites_solution_secondary difmap
_audit_creation_method SHELXL-97
_audit_update_record
;
2020-11-01 deposited with the CCDC.	2021-02-11 downloaded from the CCDC.
;
_cell_angle_alpha 90.00
_cell_angle_beta 90.00
_cell_angle_gamma 90.00
_cell_formula_units_Z 8
_cell_length_a 14.9579(13)
_cell_length_b 10.8069(7)
_cell_length_c 20.2117(18)
_cell_measurement_reflns_used 3507
_cell_measurement_temperature 283(2)
_cell_measurement_theta_max 30.3640
_cell_measurement_theta_min 2.5110
_cell_volume 3267.2(5)
_computing_cell_refinement 'CrysAlisPro 1.171.40.68a (Rigaku OD, 2019)'
_computing_data_collection 'CrysAlisPro 1.171.40.68a (Rigaku OD, 2019)'
_computing_data_reduction 'CrysAlisPro 1.171.40.68a (Rigaku OD, 2019)'
_computing_structure_refinement 'SHELXL-97 (Sheldrick, 1997)'
_computing_structure_solution 'SHELXS-97 (Sheldrick, 1990)'
_diffrn_ambient_temperature 283(2)
_diffrn_measured_fraction_theta_full 0.997
_diffrn_measured_fraction_theta_max 0.997
_diffrn_measurement_device_type 'XtaLAB Synergy R, DW system, HyPix'
_diffrn_measurement_method '\w scans'
_diffrn_radiation_monochromator graphite
_diffrn_radiation_source 'fine-focus sealed tube'
_diffrn_radiation_type MoK\a
_diffrn_radiation_wavelength 0.71073
_diffrn_reflns_av_R_equivalents 0.0661
_diffrn_reflns_av_sigmaI/netI 0.0235
_diffrn_reflns_limit_h_max 23
_diffrn_reflns_limit_h_min -21
_diffrn_reflns_limit_k_max 16
_diffrn_reflns_limit_k_min -14
_diffrn_reflns_limit_l_max 31
_diffrn_reflns_limit_l_min -30
_diffrn_reflns_number 93443
_diffrn_reflns_theta_full 33.17
_diffrn_reflns_theta_max 33.17
_diffrn_reflns_theta_min 2.02
_exptl_absorpt_coefficient_mu 1.725
_exptl_absorpt_correction_T_max 1.00000
_exptl_absorpt_correction_T_min 0.85463
_exptl_absorpt_correction_type multi-scan
_exptl_crystal_colour colorless
_exptl_crystal_density_diffrn 1.760
_exptl_crystal_density_method 'not measured'
_exptl_crystal_description needle
_exptl_crystal_F_000 1728
_exptl_crystal_size_max 0.3
_exptl_crystal_size_mid 0.26
_exptl_crystal_size_min 0.22
_refine_diff_density_max 0.371
_refine_diff_density_min -0.492
_refine_diff_density_rms 0.053
_refine_ls_extinction_method none
_refine_ls_goodness_of_fit_ref 1.074
_refine_ls_hydrogen_treatment mixed
_refine_ls_matrix_type full
_refine_ls_number_parameters 182
_refine_ls_number_reflns 6225
_refine_ls_number_restraints 0
_refine_ls_restrained_S_all 1.074
_refine_ls_R_factor_all 0.0329
_refine_ls_R_factor_gt 0.0233
_refine_ls_shift/su_max 0.003
_refine_ls_shift/su_mean 0.000
_refine_ls_structure_factor_coef Fsqd
_refine_ls_weighting_details 'calc w=1/[\s^2^(Fo^2^)+(0.0154P)^2^+1.2738P] where P=(Fo^2^+2Fc^2^)/3'
_refine_ls_weighting_scheme calc
_refine_ls_wR_factor_gt 0.0541
_refine_ls_wR_factor_ref 0.0559
_reflns_number_gt 4984
_reflns_number_total 6225
_reflns_threshold_expression >2sigma(I)
_cod_data_source_file d0dt04415f2.cif
_cod_data_source_block 21
_cod_original_sg_symbol_H-M Pbca
_cod_database_code 7707059

loop_
_symmetry_equiv_pos_as_xyz
'x, y, z'
'-x+1/2, -y, z+1/2'
'-x, y+1/2, -z+1/2'
'x+1/2, -y+1/2, -z'
'-x, -y, -z'
'x-1/2, y, -z-1/2'
'x, -y-1/2, z-1/2'
'-x-1/2, y-1/2, z'

loop_
_atom_site_label
_atom_site_type_symbol
_atom_site_fract_x
_atom_site_fract_y
_atom_site_fract_z
_atom_site_U_iso_or_equiv
_atom_site_adp_type
_atom_site_occupancy
_atom_site_symmetry_multiplicity
_atom_site_calc_flag
_atom_site_refinement_flags
_atom_site_disorder_assembly
_atom_site_disorder_group
C1 C 0.41523(12) 0.14241(16) 0.70097(8) 0.0445(4) Uani 1 1 d . . .
H1A H 0.4787 0.1384 0.7106 0.053 Uiso 1 1 calc R . .
H1B H 0.3845 0.0903 0.7327 0.053 Uiso 1 1 calc R . .
C2 C 0.38358(13) 0.27454(17) 0.70920(10) 0.0524(4) Uani 1 1 d . . .
H2A H 0.3191 0.2774 0.7044 0.063 Uiso 1 1 calc R . .
H2B H 0.3983 0.3030 0.7534 0.063 Uiso 1 1 calc R . .
C3 C 0.42574(15) 0.35953(19) 0.65917(12) 0.0651(5) Uani 1 1 d . . .
H3A H 0.4896 0.3641 0.6670 0.078 Uiso 1 1 calc R . .
H3B H 0.4011 0.4421 0.6640 0.078 Uiso 1 1 calc R . .
C4 C 0.40872(18) 0.3133(2) 0.58983(11) 0.0730(7) Uani 1 1 d . . .
H4A H 0.4398 0.3657 0.5584 0.088 Uiso 1 1 calc R . .
H4B H 0.3453 0.3176 0.5802 0.088 Uiso 1 1 calc R . .
C5 C 0.44074(16) 0.1807(2) 0.58240(10) 0.0613(5) Uani 1 1 d . . .
H5A H 0.5052 0.1787 0.5875 0.074 Uiso 1 1 calc R . .
H5B H 0.4268 0.1521 0.5381 0.074 Uiso 1 1 calc R . .
C6 C 0.30080(13) 0.0791(2) 0.61985(12) 0.0638(6) Uani 1 1 d . . .
H6A H 0.2728 0.1589 0.6216 0.096 Uiso 1 1 calc R . .
H6B H 0.2752 0.0263 0.6530 0.096 Uiso 1 1 calc R . .
H6C H 0.2915 0.0432 0.5769 0.096 Uiso 1 1 calc R . .
C7 C 0.44468(13) -0.03147(17) 0.62355(10) 0.0513(4) Uani 1 1 d . . .
H7A H 0.4345 -0.0590 0.5785 0.062 Uiso 1 1 calc R . .
H7B H 0.5085 -0.0191 0.6287 0.062 Uiso 1 1 calc R . .
C8 C 0.41673(14) -0.13345(19) 0.66930(12) 0.0631(5) Uani 1 1 d . . .
H8A H 0.4594 -0.2009 0.6664 0.076 Uiso 1 1 calc R . .
H8B H 0.4168 -0.1031 0.7145 0.076 Uiso 1 1 calc R . .
C9 C 0.17716(10) 0.29555(13) 0.48160(7) 0.0351(3) Uani 1 1 d . . .
C10 C 0.37895(10) 0.26527(13) 0.40459(8) 0.0369(3) Uani 1 1 d . . .
C11 C 0.31904(10) -0.20888(13) 0.31403(7) 0.0352(3) Uani 1 1 d . . .
Cd1 Cd 0.230585(8) 0.036260(9) 0.401930(6) 0.03828(4) Uani 1 1 d . . .
F1 F 0.33245(10) -0.17665(15) 0.65353(9) 0.0920(5) Uani 1 1 d . . .
N1 N 0.39893(9) 0.09274(13) 0.63227(6) 0.0400(3) Uani 1 1 d . . .
N2 N 0.29622(11) -0.10723(12) 0.46996(7) 0.0468(3) Uani 1 1 d . . .
N3 N 0.32009(11) -0.31302(13) 0.32769(8) 0.0494(3) Uani 1 1 d . . .
N4 N 0.35258(10) 0.16780(12) 0.41782(9) 0.0498(3) Uani 1 1 d . . .
S1 S 0.08087(3) -0.09799(4) 0.38553(3) 0.04750(10) Uani 1 1 d . . .
S2 S 0.31929(3) -0.06200(4) 0.29388(2) 0.04496(10) Uani 1 1 d . . .
S3 S 0.13666(3) 0.15774(4) 0.49844(2) 0.04507(9) Uani 1 1 d . . .

loop_
_atom_site_aniso_label
_atom_site_aniso_U_11
_atom_site_aniso_U_22
_atom_site_aniso_U_33
_atom_site_aniso_U_23
_atom_site_aniso_U_13
_atom_site_aniso_U_12
C1 0.0418(9) 0.0562(9) 0.0353(8) -0.0043(7) -0.0022(7) -0.0017(7)
C2 0.0488(10) 0.0572(10) 0.0512(10) -0.0144(8) 0.0013(8) -0.0010(8)
C3 0.0572(12) 0.0536(11) 0.0845(16) -0.0017(10) 0.0105(11) -0.0009(9)
C4 0.0792(16) 0.0742(14) 0.0657(14) 0.0223(11) 0.0188(12) 0.0211(12)
C5 0.0666(13) 0.0743(13) 0.0431(10) 0.0083(9) 0.0173(9) 0.0146(10)
C6 0.0361(9) 0.0784(14) 0.0768(14) -0.0304(11) -0.0146(9) 0.0089(9)
C7 0.0406(9) 0.0564(10) 0.0570(10) -0.0111(8) 0.0063(8) 0.0077(8)
C8 0.0556(12) 0.0541(11) 0.0795(15) -0.0044(10) 0.0026(11) 0.0007(9)
C9 0.0404(8) 0.0331(6) 0.0318(7) -0.0018(5) 0.0016(6) 0.0035(6)
C10 0.0337(7) 0.0322(6) 0.0448(8) -0.0049(6) -0.0027(6) 0.0045(5)
C11 0.0371(7) 0.0358(7) 0.0328(7) -0.0006(5) 0.0037(6) -0.0022(5)
Cd1 0.04469(7) 0.02550(5) 0.04466(7) 0.00148(4) -0.00483(5) -0.00131(4)
F1 0.0752(9) 0.0904(10) 0.1104(12) -0.0055(9) 0.0044(9) -0.0309(8)
N1 0.0322(6) 0.0514(7) 0.0365(7) -0.0068(6) 0.0003(5) 0.0036(5)
N2 0.0609(9) 0.0334(6) 0.0463(8) -0.0031(5) -0.0100(7) 0.0018(6)
N3 0.0640(10) 0.0371(7) 0.0472(8) 0.0035(6) 0.0072(7) -0.0017(6)
N4 0.0466(8) 0.0327(6) 0.0700(10) -0.0048(6) -0.0005(7) -0.0003(6)
S1 0.0416(2) 0.03250(18) 0.0684(3) 0.00354(17) -0.00688(19) -0.00034(15)
S2 0.0565(3) 0.03332(17) 0.0450(2) 0.00673(15) 0.00658(19) -0.00167(16)
S3 0.0517(2) 0.03518(18) 0.0483(2) 0.00390(16) 0.00534(19) -0.00581(16)

loop_
_atom_type_symbol
_atom_type_description
_atom_type_scat_dispersion_real
_atom_type_scat_dispersion_imag
_atom_type_scat_source
C C 0.0033 0.0016 'International Tables Vol C Tables 4.2.6.8 and 6.1.1.4'
N N 0.0061 0.0033 'International Tables Vol C Tables 4.2.6.8 and 6.1.1.4'
F F 0.0171 0.0103 'International Tables Vol C Tables 4.2.6.8 and 6.1.1.4'
S S 0.1246 0.1234 'International Tables Vol C Tables 4.2.6.8 and 6.1.1.4'
Cd Cd -0.8075 1.2024 'International Tables Vol C Tables 4.2.6.8 and 6.1.1.4'
H H 0.0000 0.0000 'International Tables Vol C Tables 4.2.6.8 and 6.1.1.4'

loop_
_geom_angle_atom_site_label_1
_geom_angle_atom_site_label_2
_geom_angle_atom_site_label_3
_geom_angle
_geom_angle_site_symmetry_1
_geom_angle_site_symmetry_3
_geom_angle_publ_flag
N1 C1 C2 112.72(14) . . ?
C3 C2 C1 111.77(16) . . ?
C2 C3 C4 110.56(18) . . ?
C3 C4 C5 110.55(19) . . ?
C4 C5 N1 113.26(16) . . ?
C8 C7 N1 116.96(15) . . ?
F1 C8 C7 111.15(19) . . ?
N2 C9 S3 178.64(15) 8_665 . ?
N4 C10 S1 178.42(15) . 8_665 ?
N3 C11 S2 178.91(16) . . ?
N2 Cd1 N4 89.69(5) . . ?
N2 Cd1 N3 173.47(6) . 8_665 ?
N4 Cd1 N3 85.27(6) . 8_665 ?
N2 Cd1 S1 93.76(4) . . ?
N4 Cd1 S1 174.99(4) . . ?
N3 Cd1 S1 91.53(4) 8_665 . ?
N2 Cd1 S3 96.70(4) . . ?
N4 Cd1 S3 90.63(4) . . ?
N3 Cd1 S3 87.53(4) 8_665 . ?
S1 Cd1 S3 85.364(15) . . ?
N2 Cd1 S2 90.48(4) . . ?
N4 Cd1 S2 88.14(4) . . ?
N3 Cd1 S2 85.21(4) 8_665 . ?
S1 Cd1 S2 95.453(15) . . ?
S3 Cd1 S2 172.708(13) . . ?
C6 N1 C1 110.37(14) . . ?
C6 N1 C7 109.62(15) . . ?
C1 N1 C7 110.41(13) . . ?
C6 N1 C5 110.74(17) . . ?
C1 N1 C5 108.73(14) . . ?
C7 N1 C5 106.91(13) . . ?
C9 N2 Cd1 152.91(13) 8_655 . ?
C11 N3 Cd1 145.49(13) . 8_655 ?
C10 N4 Cd1 142.13(14) . . ?
C10 S1 Cd1 98.73(5) 8_655 . ?
C11 S2 Cd1 100.05(5) . . ?
C9 S3 Cd1 95.60(5) . . ?

loop_
_geom_bond_atom_site_label_1
_geom_bond_atom_site_label_2
_geom_bond_distance
_geom_bond_site_symmetry_2
_geom_bond_publ_flag
C1 N1 1.509(2) . ?
C1 C2 1.514(2) . ?
C2 C3 1.505(3) . ?
C3 C4 1.509(3) . ?
C4 C5 1.518(3) . ?
C5 N1 1.520(2) . ?
C6 N1 1.496(2) . ?
C7 C8 1.498(3) . ?
C7 N1 1.517(2) . ?
C8 F1 1.382(3) . ?
C9 N2 1.1480(19) 8_665 ?
C9 S3 1.6435(15) . ?
C10 N4 1.156(2) . ?
C10 S1 1.6413(16) 8_665 ?
C11 N3 1.1589(19) . ?
C11 S2 1.6387(15) . ?
Cd1 N2 2.2932(14) . ?
Cd1 N4 2.3353(15) . ?
Cd1 N3 2.3408(14) 8_665 ?
Cd1 S1 2.6888(5) . ?
Cd1 S3 2.7391(5) . ?
Cd1 S2 2.7671(5) . ?
N2 C9 1.1479(19) 8_655 ?
N3 Cd1 2.3407(14) 8_655 ?
S1 C10 1.6412(16) 8_655 ?
